data_7205279
loop_
_publ_author_name
'Dey, Sandeep Kumar'
'Ojha, Bimlesh'
'Das, Gopal'

_publ_section_title
;
 A subtle interplay of C--H hydrogen bonds in complexation of anions of
 varied dimensionality by a nitro functionalized tripodal podand
;
_journal_issue 1
_journal_name_full CrystEngComm
_journal_page_first 269
_journal_paper_doi 10.1039/c0ce00316f
_journal_volume 13
_journal_year 2011
_chemical_formula_moiety 'C24 H25 N4 O9, Cl O4'
_chemical_formula_sum 'C24 H25 Cl N4 O13'
_chemical_formula_weight 612.93
_chemical_name_systematic
;
?
;
_space_group_IT_number 14
_symmetry_cell_setting monoclinic
_symmetry_space_group_name_Hall '-P 2ybc'
_symmetry_space_group_name_H-M 'P 1 21/c 1'
_atom_sites_solution_hydrogens geom
_atom_sites_solution_primary direct
_atom_sites_solution_secondary difmap
_audit_creation_method SHELXL-97
_cell_angle_alpha 90.00
_cell_angle_beta 103.045(2)
_cell_angle_gamma 90.00
_cell_formula_units_Z 4
_cell_length_a 11.9923(5)
_cell_length_b 12.5750(6)
_cell_length_c 18.0740(8)
_cell_measurement_reflns_used 5086
_cell_measurement_temperature 298(2)
_cell_measurement_theta_max 19.70
_cell_measurement_theta_min 2.38
_cell_volume 2655.3(2)
_computing_cell_refinement 'Bruker Smart'
_computing_data_collection 'Bruker Smart'
_computing_data_reduction 'Bruker SAINT'
_computing_molecular_graphics 'Bruker SHELXTL'
_computing_publication_material 'Bruker SHELXTL'
_computing_structure_refinement 'SHELXL-97 (Sheldrick, 1997)'
_computing_structure_solution 'SHELXS-97 (Sheldrick, 1990)'
_diffrn_ambient_temperature 298(2)
_diffrn_measured_fraction_theta_full 0.990
_diffrn_measured_fraction_theta_max 0.990
_diffrn_measurement_device_type 'CCD area detector'
_diffrn_measurement_method 'phi and onega scans'
_diffrn_radiation_monochromator graphite
_diffrn_radiation_source 'fine-focus sealed tube'
_diffrn_radiation_type MoK\a
_diffrn_radiation_wavelength 0.71073
_diffrn_reflns_av_R_equivalents 0.0784
_diffrn_reflns_av_sigmaI/netI 0.1035
_diffrn_reflns_limit_h_max 15
_diffrn_reflns_limit_h_min -14
_diffrn_reflns_limit_k_max 16
_diffrn_reflns_limit_k_min -15
_diffrn_reflns_limit_l_max 24
_diffrn_reflns_limit_l_min -24
_diffrn_reflns_number 38561
_diffrn_reflns_theta_full 28.39
_diffrn_reflns_theta_max 28.39
_diffrn_reflns_theta_min 1.74
_exptl_absorpt_coefficient_mu 0.221
_exptl_absorpt_correction_T_max 0.959
_exptl_absorpt_correction_T_min 0.922
_exptl_absorpt_correction_type multi-scan
_exptl_absorpt_process_details 'SADABS (Sheldrick, 1997)'
_exptl_crystal_colour colorless
_exptl_crystal_density_diffrn 1.531
_exptl_crystal_density_method 'not measured'
_exptl_crystal_description needle
_exptl_crystal_F_000 1272
_exptl_crystal_size_max 0.39
_exptl_crystal_size_mid 0.31
_exptl_crystal_size_min 0.19
_refine_diff_density_max 0.317
_refine_diff_density_min -0.187
_refine_diff_density_rms 0.037
_refine_ls_extinction_method none
_refine_ls_goodness_of_fit_ref 0.999
_refine_ls_matrix_type full
_refine_ls_number_parameters 384
_refine_ls_number_reflns 6585
_refine_ls_number_restraints 0
_refine_ls_restrained_S_all 0.999
_refine_ls_R_factor_all 0.1650
_refine_ls_R_factor_gt 0.0460
_refine_ls_shift/su_max 0.005
_refine_ls_shift/su_mean 0.002
_refine_ls_structure_factor_coef Fsqd
_refine_ls_weighting_details 'calc w=1/[\s^2^(Fo^2^)+(0.0234P)^2^+0.0000P] where P=(Fo^2^+2Fc^2^)/3'
_refine_ls_weighting_scheme calc
_refine_ls_wR_factor_gt 0.0848
_refine_ls_wR_factor_ref 0.0969
_reflns_number_gt 5805
_reflns_number_total 6585
_reflns_threshold_expression >2sigma(I)
_cod_data_source_file C0CE00316F.TXT
_cod_data_source_block nitro-HClO4
_cod_depositor_comments
;
The following automatic conversions were performed:
'_symmetry_cell_setting' value 'Monoclinic' changed to 'monoclinic'
according to '/home/saulius/struct/CIF-dictionaries/cif_core.dic'
dictionary named 'cif_core.dic' version 2.4.1 from 2010-06-29.

Automatic conversion script
Id: cif_fix_enum 1555 2011-01-17 13:19:09Z saulius 
;
_cod_original_sg_symbol_H-M P2(1)/c
_cod_original_formula_sum 'C24 H25 Cl N4 O13 '
_cod_database_code 7205279

loop_
_symmetry_equiv_pos_as_xyz
'x, y, z'
'-x, y+1/2, -z+1/2'
'-x, -y, -z'
'x, -y-1/2, z-1/2'

loop_
_atom_site_label
_atom_site_type_symbol
_atom_site_fract_x
_atom_site_fract_y
_atom_site_fract_z
_atom_site_U_iso_or_equiv
_atom_site_adp_type
_atom_site_occupancy
_atom_site_symmetry_multiplicity
_atom_site_calc_flag
_atom_site_refinement_flags
_atom_site_disorder_assembly
_atom_site_disorder_group
C1 C 0.54627(18) -0.01606(18) 0.28054(12) 0.0594(7) Uani 1 1 d . . .
C2 C 0.66150(19) -0.05152(18) 0.32526(13) 0.0613(7) Uani 1 1 d . . .
C3 C 0.8516(2) 0.0160(2) 0.35279(12) 0.0505(6) Uani 1 1 d . . .
C4 C 0.9216(2) 0.1016(2) 0.34805(12) 0.0628(7) Uani 1 1 d . . .
C5 C 1.0371(2) 0.0957(2) 0.37999(14) 0.0704(8) Uani 1 1 d . . .
C6 C 1.0798(2) 0.0033(3) 0.41704(14) 0.0662(8) Uani 1 1 d . . .
C7 C 1.0120(2) -0.0813(2) 0.42269(13) 0.0695(8) Uani 1 1 d . . .
C8 C 0.8965(2) -0.0762(2) 0.39041(13) 0.0616(7) Uani 1 1 d . . .
C9 C 0.39897(17) 0.12488(17) 0.25161(12) 0.0546(6) Uani 1 1 d . . .
C10 C 0.30342(17) 0.04416(18) 0.24736(12) 0.0593(7) Uani 1 1 d . . .
C11 C 0.1013(2) 0.0398(2) 0.20008(12) 0.0512(6) Uani 1 1 d . . .
C12 C 0.0965(2) -0.0634(2) 0.22529(12) 0.0566(7) Uani 1 1 d . . .
C13 C -0.0079(2) -0.11369(19) 0.21419(12) 0.0587(7) Uani 1 1 d . . .
C14 C -0.1043(2) -0.0613(2) 0.17746(12) 0.0510(6) Uani 1 1 d . . .
C15 C -0.1014(2) 0.0413(2) 0.15238(12) 0.0556(7) Uani 1 1 d . . .
C16 C 0.0026(2) 0.09306(19) 0.16375(12) 0.0566(7) Uani 1 1 d . . .
C17 C 0.50356(18) 0.09774(18) 0.38667(12) 0.0569(7) Uani 1 1 d . . .
C18 C 0.51278(19) 0.21202(19) 0.41405(12) 0.0626(7) Uani 1 1 d . . .
C19 C 0.6624(2) 0.3452(2) 0.42836(12) 0.0532(6) Uani 1 1 d . . .
C20 C 0.7791(2) 0.3586(2) 0.43975(12) 0.0588(7) Uani 1 1 d . . .
C21 C 0.8250(2) 0.4580(2) 0.45577(11) 0.0606(7) Uani 1 1 d . . .
C22 C 0.7531(3) 0.5424(2) 0.45848(12) 0.0587(7) Uani 1 1 d . . .
C23 C 0.6371(2) 0.5294(2) 0.44803(12) 0.0647(7) Uani 1 1 d . . .
C24 C 0.5907(2) 0.4296(2) 0.43338(12) 0.0592(7) Uani 1 1 d . . .
N1 N 0.50887(17) 0.09103(16) 0.30442(11) 0.0511(5) Uani 1 1 d . . .
N2 N 1.2027(2) 0.0001(3) 0.45186(15) 0.0940(10) Uani 1 1 d . . .
N3 N -0.2142(2) -0.1149(2) 0.16632(13) 0.0707(7) Uani 1 1 d . . .
N4 N 0.8027(3) 0.6488(2) 0.47230(14) 0.0863(8) Uani 1 1 d . . .
O1 O 0.73970(13) 0.02996(12) 0.31865(8) 0.0609(4) Uani 1 1 d . . .
O2 O 1.23577(17) -0.0747(2) 0.49544(12) 0.1258(9) Uani 1 1 d . . .
O3 O 1.26430(18) 0.0682(2) 0.43757(14) 0.1312(10) Uani 1 1 d . . .
O4 O 0.20177(13) 0.09616(12) 0.20855(8) 0.0607(5) Uani 1 1 d . . .
O5 O -0.21750(16) -0.20259(19) 0.19381(13) 0.1243(9) Uani 1 1 d . . .
O6 O -0.29927(16) -0.07105(16) 0.13149(11) 0.1012(7) Uani 1 1 d . . .
O7 O 0.62545(13) 0.24354(13) 0.40999(8) 0.0673(5) Uani 1 1 d . . .
O8 O 0.7358(2) 0.72355(18) 0.45991(15) 0.1436(10) Uani 1 1 d . . .
O9 O 0.9055(2) 0.65924(16) 0.49252(12) 0.1052(7) Uani 1 1 d . . .
O10 O 0.5769(2) 0.33473(19) 0.11534(10) 0.1561(10) Uani 1 1 d . . .
O11 O 0.59773(16) 0.15310(17) 0.13054(12) 0.1334(8) Uani 1 1 d . . .
O12 O 0.62066(15) 0.26431(12) 0.23557(9) 0.0934(6) Uani 1 1 d . . .
O13 O 0.75251(19) 0.26188(17) 0.16068(13) 0.1416(9) Uani 1 1 d . . .
H1N H 0.5665(18) 0.1355(17) 0.2951(11) 0.078(9) Uiso 1 1 d . . .
H1A H 0.4897 -0.0689 0.2860 0.071 Uiso 1 1 calc R . .
H1B H 0.5482 -0.0128 0.2272 0.071 Uiso 1 1 calc R . .
H2A H 0.6596 -0.0623 0.3781 0.074 Uiso 1 1 calc R . .
H2B H 0.6836 -0.1178 0.3051 0.074 Uiso 1 1 calc R . .
H4 H 0.8908 0.1634 0.3233 0.075 Uiso 1 1 calc R . .
H5 H 1.0853 0.1526 0.3767 0.084 Uiso 1 1 calc R . .
H7 H 1.0434 -0.1424 0.4482 0.083 Uiso 1 1 calc R . .
H8 H 0.8492 -0.1337 0.3938 0.074 Uiso 1 1 calc R . .
H9A H 0.4125 0.1353 0.2012 0.065 Uiso 1 1 calc R . .
H9B H 0.3749 0.1925 0.2687 0.065 Uiso 1 1 calc R . .
H10A H 0.3177 -0.0187 0.2197 0.071 Uiso 1 1 calc R . .
H10B H 0.2973 0.0230 0.2979 0.071 Uiso 1 1 calc R . .
H12 H 0.1630 -0.0985 0.2495 0.068 Uiso 1 1 calc R . .
H13 H -0.0128 -0.1828 0.2316 0.070 Uiso 1 1 calc R . .
H15 H -0.1685 0.0755 0.1281 0.067 Uiso 1 1 calc R . .
H16 H 0.0066 0.1627 0.1473 0.068 Uiso 1 1 calc R . .
H17A H 0.5656 0.0564 0.4171 0.068 Uiso 1 1 calc R . .
H17B H 0.4319 0.0676 0.3931 0.068 Uiso 1 1 calc R . .
H18A H 0.4557 0.2563 0.3816 0.075 Uiso 1 1 calc R . .
H18B H 0.5028 0.2167 0.4657 0.075 Uiso 1 1 calc R . .
H20 H 0.8262 0.3008 0.4366 0.071 Uiso 1 1 calc R . .
H21 H 0.9037 0.4682 0.4647 0.073 Uiso 1 1 calc R . .
H23 H 0.5903 0.5876 0.4508 0.078 Uiso 1 1 calc R . .
H24 H 0.5124 0.4190 0.4269 0.071 Uiso 1 1 calc R . .
Cl1 Cl 0.63576(7) 0.25293(6) 0.15940(4) 0.0764(2) Uani 1 1 d . . .

loop_
_atom_site_aniso_label
_atom_site_aniso_U_11
_atom_site_aniso_U_22
_atom_site_aniso_U_33
_atom_site_aniso_U_23
_atom_site_aniso_U_13
_atom_site_aniso_U_12
C1 0.0443(16) 0.0507(18) 0.0811(17) -0.0119(14) 0.0099(14) -0.0055(13)
C2 0.0416(16) 0.0517(18) 0.0873(18) -0.0050(14) 0.0077(14) -0.0020(14)
C3 0.0336(16) 0.065(2) 0.0520(15) -0.0063(14) 0.0087(13) 0.0007(16)
C4 0.0496(19) 0.069(2) 0.0713(17) -0.0012(14) 0.0161(15) -0.0077(16)
C5 0.050(2) 0.092(3) 0.0727(19) -0.0141(17) 0.0228(16) -0.0171(18)
C6 0.0366(19) 0.109(3) 0.0508(17) -0.0146(17) 0.0059(14) 0.008(2)
C7 0.054(2) 0.094(2) 0.0583(17) 0.0005(15) 0.0089(15) 0.0169(19)
C8 0.0467(18) 0.069(2) 0.0677(16) 0.0022(14) 0.0105(14) 0.0016(15)
C9 0.0402(15) 0.0541(17) 0.0632(15) -0.0008(12) -0.0014(13) 0.0002(13)
C10 0.0365(15) 0.0610(18) 0.0722(16) -0.0008(13) -0.0049(13) 0.0011(14)
C12 0.0411(17) 0.0599(19) 0.0647(16) 0.0048(14) 0.0033(13) 0.0069(15)
C11 0.0399(17) 0.0571(19) 0.0549(15) -0.0077(13) 0.0073(13) -0.0036(15)
C13 0.0468(17) 0.0548(18) 0.0748(17) 0.0033(13) 0.0140(15) -0.0045(16)
C14 0.0335(17) 0.063(2) 0.0563(15) -0.0068(13) 0.0102(13) -0.0047(15)
C15 0.0397(17) 0.066(2) 0.0573(15) -0.0016(14) 0.0018(13) 0.0099(15)
C16 0.0428(16) 0.0552(18) 0.0665(16) 0.0040(13) 0.0012(14) 0.0039(15)
C17 0.0415(16) 0.0624(19) 0.0640(17) 0.0042(14) 0.0061(12) -0.0116(13)
C18 0.0412(17) 0.077(2) 0.0685(16) -0.0133(14) 0.0095(13) -0.0091(15)
C19 0.0484(19) 0.0517(19) 0.0574(15) -0.0029(13) 0.0074(14) -0.0098(16)
C20 0.0454(18) 0.0523(19) 0.0762(17) 0.0013(13) 0.0084(14) -0.0006(14)
C21 0.0481(17) 0.066(2) 0.0624(16) 0.0050(15) 0.0020(14) -0.0080(17)
C22 0.068(2) 0.048(2) 0.0593(16) 0.0026(13) 0.0119(15) -0.0059(18)
C23 0.069(2) 0.057(2) 0.0674(17) 0.0002(14) 0.0153(16) 0.0104(17)
C24 0.0425(17) 0.067(2) 0.0665(16) -0.0039(14) 0.0096(13) 0.0035(17)
N1 0.0395(13) 0.0498(15) 0.0622(14) -0.0024(11) 0.0074(11) -0.0080(12)
N2 0.055(2) 0.157(4) 0.0688(19) -0.0202(19) 0.0131(17) 0.024(2)
N3 0.0495(18) 0.081(2) 0.0819(17) -0.0066(15) 0.0149(14) -0.0054(17)
N4 0.100(2) 0.061(2) 0.1026(19) -0.0047(16) 0.0311(19) -0.010(2)
O1 0.0366(10) 0.0586(12) 0.0832(11) 0.0080(9) 0.0045(9) -0.0073(9)
O2 0.0639(15) 0.211(3) 0.0927(17) 0.0009(16) -0.0023(13) 0.0341(16)
O3 0.0515(15) 0.187(3) 0.158(2) -0.0439(18) 0.0282(14) -0.0294(15)
O4 0.0388(10) 0.0626(12) 0.0745(11) 0.0008(9) -0.0006(9) -0.0021(9)
O5 0.0708(15) 0.1050(19) 0.192(2) 0.0428(17) 0.0193(14) -0.0237(14)
O6 0.0412(12) 0.1163(18) 0.1355(17) 0.0033(13) -0.0025(12) -0.0032(12)
O7 0.0465(11) 0.0619(13) 0.0941(12) -0.0128(9) 0.0168(9) -0.0093(10)
O8 0.141(2) 0.0526(16) 0.245(3) -0.0104(17) 0.058(2) -0.0037(15)
O9 0.0957(17) 0.0812(16) 0.1316(17) -0.0128(12) 0.0107(15) -0.0343(15)
O10 0.232(3) 0.146(2) 0.0908(15) 0.0251(14) 0.0378(16) 0.104(2)
O11 0.1262(18) 0.1027(18) 0.1688(19) -0.0694(15) 0.0283(15) -0.0460(15)
O12 0.1314(17) 0.0729(14) 0.0791(12) 0.0055(10) 0.0308(12) -0.0037(12)
O13 0.0893(17) 0.138(2) 0.209(2) -0.0595(17) 0.0588(16) -0.0427(15)
Cl1 0.0737(6) 0.0632(6) 0.0912(6) -0.0090(5) 0.0165(5) -0.0042(5)

loop_
_atom_type_symbol
_atom_type_description
_atom_type_scat_dispersion_real
_atom_type_scat_dispersion_imag
_atom_type_scat_source
C C 0.0033 0.0016 'International Tables Vol C Tables 4.2.6.8 and 6.1.1.4'
H H 0.0000 0.0000 'International Tables Vol C Tables 4.2.6.8 and 6.1.1.4'
N N 0.0061 0.0033 'International Tables Vol C Tables 4.2.6.8 and 6.1.1.4'
O O 0.0106 0.0060 'International Tables Vol C Tables 4.2.6.8 and 6.1.1.4'
Cl Cl 0.1484 0.1585 'International Tables Vol C Tables 4.2.6.8 and 6.1.1.4'

loop_
_geom_angle_atom_site_label_1
_geom_angle_atom_site_label_2
_geom_angle_atom_site_label_3
_geom_angle
_geom_angle_site_symmetry_1
_geom_angle_site_symmetry_3
_geom_angle_publ_flag
O10 Cl1 O11 111.72(15) . . ?
O10 Cl1 O13 109.06(16) . . ?
O11 Cl1 O13 108.65(13) . . ?
O10 Cl1 O12 108.51(12) . . ?
O11 Cl1 O12 110.29(12) . . ?
O13 Cl1 O12 108.56(14) . . ?
C17 N1 C9 112.63(17) . . ?
C17 N1 C1 114.41(18) . . ?
C9 N1 C1 110.16(16) . . ?
O1 C3 C4 115.1(2) . . ?
O1 C3 C8 124.4(2) . . ?
C4 C3 C8 120.5(2) . . ?
C3 C4 C5 120.0(2) . . ?
O1 C2 C1 106.67(18) . . ?
C4 C5 C6 118.5(3) . . ?
C7 C6 C5 122.3(3) . . ?
C7 C6 N2 120.5(3) . . ?
C5 C6 N2 117.2(3) . . ?
C2 C1 N1 113.99(17) . . ?
C7 C8 C3 119.2(2) . . ?
C6 C7 C8 119.6(3) . . ?
C3 O1 C2 118.38(18) . . ?
O3 N2 O2 124.0(3) . . ?
O3 N2 C6 119.8(3) . . ?
O2 N2 C6 116.2(3) . . ?
O4 C11 C12 123.2(2) . . ?
O4 C11 C16 115.8(2) . . ?
C12 C11 C16 120.9(2) . . ?
O4 C10 C9 105.70(18) . . ?
C15 C16 C11 119.2(2) . . ?
C13 C14 C15 122.3(2) . . ?
C13 C14 N3 119.0(3) . . ?
C15 C14 N3 118.7(2) . . ?
C14 C15 C16 118.9(2) . . ?
C13 C12 C11 119.2(2) . . ?
N1 C9 C10 112.69(18) . . ?
C14 C13 C12 119.4(2) . . ?
C11 O4 C10 116.75(18) . . ?
O6 N3 O5 121.8(3) . . ?
O6 N3 C14 119.7(3) . . ?
O5 N3 C14 118.5(3) . . ?
N1 C17 C18 111.08(18) . . ?
C22 C21 C20 119.1(2) . . ?
O7 C19 C20 114.4(2) . . ?
O7 C19 C24 124.1(2) . . ?
C20 C19 C24 121.5(2) . . ?
C21 C22 C23 121.9(3) . . ?
C21 C22 N4 118.5(3) . . ?
C23 C22 N4 119.6(3) . . ?
C21 C20 C19 119.3(2) . . ?
O7 C18 C17 104.29(18) . . ?
C22 C23 C24 119.3(2) . . ?
C23 C24 C19 118.9(2) . . ?
C19 O7 C18 120.37(18) . . ?
O9 N4 O8 123.6(3) . . ?
O9 N4 C22 119.8(3) . . ?
O8 N4 C22 116.5(3) . . ?

loop_
_geom_bond_atom_site_label_1
_geom_bond_atom_site_label_2
_geom_bond_distance
_geom_bond_site_symmetry_2
_geom_bond_publ_flag
Cl1 O10 1.3919(19) . ?
Cl1 O11 1.3959(18) . ?
Cl1 O13 1.3996(19) . ?
Cl1 O12 1.4357(16) . ?
N1 C17 1.504(2) . ?
N1 C9 1.504(2) . ?
N1 C1 1.513(2) . ?
C3 O1 1.357(2) . ?
C3 C4 1.380(3) . ?
C3 C8 1.389(3) . ?
C4 C5 1.377(3) . ?
C2 O1 1.412(2) . ?
C2 C1 1.502(3) . ?
C5 C6 1.380(3) . ?
C6 C7 1.356(3) . ?
C6 N2 1.467(3) . ?
C8 C7 1.378(3) . ?
O3 N2 1.196(3) . ?
O2 N2 1.234(3) . ?
C11 O4 1.376(2) . ?
C11 C12 1.381(3) . ?
C11 C16 1.389(3) . ?
C10 O4 1.421(2) . ?
C10 C9 1.520(3) . ?
C16 C15 1.381(3) . ?
C14 C13 1.365(3) . ?
C14 C15 1.370(3) . ?
C14 N3 1.453(3) . ?
C12 C13 1.376(3) . ?
O6 N3 1.205(2) . ?
O5 N3 1.214(2) . ?
C17 C18 1.516(3) . ?
C21 C22 1.375(3) . ?
C21 C20 1.370(3) . ?
C19 O7 1.369(2) . ?
C19 C20 1.378(3) . ?
C19 C24 1.381(3) . ?
C22 C23 1.371(3) . ?
C22 N4 1.463(3) . ?
C18 O7 1.426(2) . ?
C23 C24 1.375(3) . ?
O9 N4 1.211(3) . ?
O8 N4 1.223(3) . ?
